data_7036149
loop_
_publ_author_name
'De Silva, D Nirosha T'
'Jameson, Geoffrey B.'
'Pannu, Ajay Pal Singh'
'Pouhet, Raph\"elle'
'Wenzel, Marco'
'Plieger, Paul G.'

_publ_section_title
;
 Piperazine linked salicylaldoxime and salicylaldimine-based dicopper(ii)
 receptors for anions.
;
_journal_issue 36
_journal_name_full 'Dalton transactions (Cambridge, England : 2003)'
_journal_page_first 15949
_journal_page_last 15959
_journal_paper_doi 10.1039/c5dt02551f
_journal_volume 44
_journal_year 2015
_chemical_formula_moiety 'C56 H78 Cu2 N8 O8, 1(B F4), 2(C3 H7 N O)'
_chemical_formula_sum 'C62 H92 B Cu2 F4 N10 O10'
_chemical_formula_weight 1351.34
_space_group_crystal_system monoclinic
_space_group_IT_number 14
_space_group_name_Hall '-P 2yab'
_space_group_name_H-M_alt 'P 1 21/a 1'
_symmetry_space_group_name_Hall '-P 2yab'
_symmetry_space_group_name_H-M 'P 1 21/a 1'
_atom_sites_solution_hydrogens geom
_audit_creation_date 2015-07-30
_audit_creation_method
;
Olex2 1.2-alpha
(compiled 2015.01.12 svn.r3133 for OlexSys, GUI svn.r4987)
;
_audit_update_record
;
2015-08-07 deposited with the CCDC.
2015-08-11 downloaded from the CCDC.
;
_cell_angle_alpha 90
_cell_angle_beta 107.834(8)
_cell_angle_gamma 90
_cell_formula_units_Z 4
_cell_length_a 16.0641(4)
_cell_length_b 21.0442(5)
_cell_length_c 22.9542(16)
_cell_measurement_reflns_used 14604
_cell_measurement_temperature 123
_cell_measurement_theta_max 71.9
_cell_measurement_theta_min 6.6
_cell_volume 7386.9(7)
_computing_cell_refinement
;
CrystalClear-SM Expert 2.0 rc14 (Rigaku, 2009)
;
_computing_data_collection
;
CrystalClear-SM Expert 2.0 rc14 (Rigaku, 2009)
;
_computing_data_reduction
;
CrystalClear-SM Expert 2.0 rc14 (Rigaku, 2009)
;
_computing_molecular_graphics 'Olex2 (Dolomanov et al., 2009)'
_computing_publication_material 'Olex2 (Dolomanov et al., 2009)'
_computing_structure_refinement 'ShelXL (Sheldrick, 2008)'
_computing_structure_solution 'ShelXS (Sheldrick, 2008)'
_diffrn_ambient_temperature 123
_diffrn_detector RX
_diffrn_detector_area_resol_mean 10.0000
_diffrn_measured_fraction_theta_full 0.993
_diffrn_measured_fraction_theta_max 0.993
_diffrn_measurement_details
;
scan:
    Number of images: 51
               Slice: 20.0000 - 200.0000
         Image width: 3.5000
            Exp time: 120.0000
       Rotation axis: Omega
               Omega: 0.0000
                 Chi: 54.0000
                 Phi: 0.0000
                 XTD: 127.4000
              2theta: 0.0000
scan:
    Number of images: 42
               Slice: 23.0000 - 170.0000
         Image width: 3.5000
            Exp time: 120.0000
       Rotation axis: Omega
               Omega: 0.0000
                 Chi: 0.0000
                 Phi: 90.0000
                 XTD: 127.4000
              2theta: 0.0000
scan:
    Number of images: 47
               Slice: 20.0000 - 185.0000
         Image width: 3.5000
            Exp time: 120.0000
       Rotation axis: Omega
               Omega: 0.0000
                 Chi: 54.0000
                 Phi: 90.0000
                 XTD: 127.4000
              2theta: 0.0000
scan:
    Number of images: 48
               Slice: 22.0000 - 192.0000
         Image width: 3.5000
            Exp time: 120.0000
       Rotation axis: Omega
               Omega: 0.0000
                 Chi: 54.0000
                 Phi: 180.0000
                 XTD: 127.4000
              2theta: 0.0000
scan:
    Number of images: 48
               Slice: 24.0000 - 194.0000
         Image width: 3.5000
            Exp time: 120.0000
       Rotation axis: Omega
               Omega: 0.0000
                 Chi: 54.0000
                 Phi: 270.0000
                 XTD: 127.4000
              2theta: 0.0000
;
_diffrn_measurement_device
;
Crystal Goniometer
;
_diffrn_measurement_device_type
;
Rigaku RAXIS conversion
;
_diffrn_measurement_method 'profile data from \w-scans'
_diffrn_measurement_specimen_support Loop
_diffrn_orient_matrix_type FS_PROCESS
_diffrn_orient_matrix_UB_11 0.064116
_diffrn_orient_matrix_UB_12 0.004801
_diffrn_orient_matrix_UB_13 0.006391
_diffrn_orient_matrix_UB_21 0.000575
_diffrn_orient_matrix_UB_22 -0.041799
_diffrn_orient_matrix_UB_23 -0.020595
_diffrn_orient_matrix_UB_31 -0.012848
_diffrn_orient_matrix_UB_32 0.022087
_diffrn_orient_matrix_UB_33 -0.040365
_diffrn_radiation_monochromator Confocal
_diffrn_radiation_type CuK\a
_diffrn_radiation_wavelength 1.54187
_diffrn_reflns_av_R_equivalents 0.0728
_diffrn_reflns_av_unetI/netI 0.0741
_diffrn_reflns_laue_measured_fraction_full 0.993
_diffrn_reflns_laue_measured_fraction_max 0.993
_diffrn_reflns_limit_h_max 19
_diffrn_reflns_limit_h_min -19
_diffrn_reflns_limit_k_max 25
_diffrn_reflns_limit_k_min -24
_diffrn_reflns_limit_l_max 27
_diffrn_reflns_limit_l_min -24
_diffrn_reflns_number 65462
_diffrn_reflns_point_group_measured_fraction_full 0.993
_diffrn_reflns_point_group_measured_fraction_max 0.993
_diffrn_reflns_theta_full 67.687
_diffrn_reflns_theta_max 72.064
_diffrn_reflns_theta_min 6.628
_diffrn_source 'Rotating Anode'
_diffrn_source_current 20.0
_diffrn_source_power 0.8
_diffrn_source_voltage 40.0
_exptl_absorpt_coefficient_mu 1.266
_exptl_absorpt_correction_T_max 1.000
_exptl_absorpt_correction_T_min 0.798
_exptl_absorpt_correction_type multi-scan
_exptl_absorpt_process_details FS_Process
_exptl_crystal_colour Green
_exptl_crystal_density_diffrn 1.215
_exptl_crystal_description Chip
_exptl_crystal_F_000 2852
_exptl_crystal_size_max 0.46
_exptl_crystal_size_mid 0.07
_exptl_crystal_size_min 0.05
_refine_diff_density_max 0.798
_refine_diff_density_min -0.476
_refine_diff_density_rms 0.094
_refine_ls_extinction_method none
_refine_ls_goodness_of_fit_ref 1.045
_refine_ls_hydrogen_treatment constr
_refine_ls_matrix_type full
_refine_ls_number_parameters 697
_refine_ls_number_reflns 8961
_refine_ls_number_restraints 1141
_refine_ls_restrained_S_all 1.709
_refine_ls_R_factor_all 0.1255
_refine_ls_R_factor_gt 0.0866
_refine_ls_shift/su_max 0.000
_refine_ls_shift/su_mean 0.000
_refine_ls_structure_factor_coef Fsqd
_refine_ls_weighting_details 'w=1/[\s^2^(Fo^2^)+(0.1778P)^2^] where P=(Fo^2^+2Fc^2^)/3'
_refine_ls_weighting_scheme calc
_refine_ls_wR_factor_gt 0.2517
_refine_ls_wR_factor_ref 0.2806
_reflns_Friedel_coverage 0.000
_reflns_number_gt 5421
_reflns_number_total 8961
_reflns_threshold_expression 'I > 2\s(I)'
_cod_data_source_file c5dt02551f2.cif
_cod_data_source_block 1042536_Complex1
_cod_depositor_comments
;
The following automatic conversions were performed:

'_exptl_absorpt_correction_type' value 'Multi-scan' changed to
'multi-scan' according to
/usr/data/users/saulius/crontab/automatic-downloads/rss-feeds/RSC/lib/dictionaries/cif_core.dic
dictionary named 'cif_core.dic' version 2.4.2 from 2011-04-26.

Automatic conversion script
Id: cif_fix_values 3271 2015-04-21 07:52:19Z andrius 

 Adding full bibliography for 7036149--7036153.cif.
;
_cod_original_cell_volume 7386.9(6)
_cod_database_code 7036149
_shelx_space_group_comment
;
The symmetry employed for this shelxl refinement is uniquely defined
by the following loop, which should always be used as a source of
symmetry information in preference to the above space-group names.
They are only intended as comments.
;
_olex2_refinement_description
;
1. Fixed Uiso
 At 1.2 times of:
  All C(H) groups, All C(H,H) groups, All N(H) groups
 At 1.5 times of:
  All C(H,H,H) groups, All O(H) groups
2. Restrained distances
 F13A-F12A = F13A-F14A = F13A-F11A = F12A-F14A = F12A-F11A = F14A-F11A
 2.2652 with sigma of 0.02
 F14-F11 = F14-F12 = F14-F13 = F11-F12 = F11-F13 = F12-F13
 2.2652 with sigma of 0.02
 B1A-F13A = B1A-F12A = B1A-F14A = B1A-F11A = B1-F14 = B1-F11 = B1-F12 = B1-F13
 1.38714 with sigma of 0.02
 O243-C62 = O20B-N200 = O20B-C20B
 2.68116 with sigma of 0.02
 O20B-C20A
 1.02104 with sigma of 0.02
 C102-O100 = C20A-O20A = C20B-O20B
 1.18331 with sigma of 0.02
 C100-O100 = C201-O20A = C200-O20B
 2.88125 with sigma of 0.02
 C411-C1 = C411-C2 = C411-C3 = C411-C412 = C411-C413 = C411-C414
 1.43 with sigma of 0.01
 C412-C413 = C412-C414 = C413-C414
 2.40874 with sigma of 0.02
 C1-C2 = C1-C3 = C2-C3
 2.40874 with sigma of 0.02
3. Restrained planarity
 C201, C200, N200, C20A, O20A
 with sigma of 0.01
 C201, C200, N200, C20B, O20B
 with sigma of 0.01
4. Rigid bond restraints
 B1, B1A, C12, C31, C32, C51, C53, C54, C61, C64, C411, C20A, C20B, C200, C201,
  C1, C2, C3, C11, C13, C14, C21, C22, C23, C24, C33, C34, C41, C42, C43, C44,
 C52, C62, C63, C100, C101, C102, C211, C221, C231, C241, C421, C423, C431,
 C432, C433, C434, C441, C444, C614, C621, C623, C624, C631, C633, C643, C412,
 C413, C414, C422, C424, C442, C443, C611, C613, C634, C641, C644, F11, F11A,
 F12, F12A, F13, F13A, F14, F14A
 with sigma for 1-2 distances of 0.01 and sigma for 1-3 distances of 0.01
5. Uiso/Uaniso restraints and constraints
C12 \\sim C31 \\sim C32 \\sim C51 \\sim C53 \\sim C54 \\sim C61 \\sim C64 \\sim
C411 \\sim C20A \\sim C20B \\sim C200 \\sim C201 \\sim C1 \\sim C2 \\sim C3
\\sim C11 \\sim C13 \\sim C14 \\sim C21 \\sim C22 \\sim C23 \\sim C24 \\sim C33
\\sim C34 \\sim C41 \\sim C42 \\sim C43 \\sim C44 \\sim C52 \\sim C62 \\sim C63
\\sim C100 \\sim C101 \\sim C102 \\sim C211 \\sim C221 \\sim C231 \\sim C241
\\sim C421 \\sim C423 \\sim C431 \\sim C432 \\sim C433 \\sim C434 \\sim C441
\\sim C444 \\sim C614 \\sim C621 \\sim C623 \\sim C624 \\sim C631 \\sim C633
\\sim C643 \\sim C412 \\sim C413 \\sim C414 \\sim C422 \\sim C424 \\sim C442
\\sim C443 \\sim C611 \\sim C613 \\sim C634 \\sim C641 \\sim C644 \\sim F11
\\sim F11A \\sim F12 \\sim F12A \\sim F13 \\sim F13A \\sim F14 \\sim F14A \\sim
O11 \\sim O12 \\sim O13 \\sim O14 \\sim O100 \\sim O20A \\sim O20B \\sim O213
\\sim O223 \\sim O233 \\sim O243: within 1.7A with sigma of 0.01 and sigma for
terminal atoms of 1.2
Uanis(F11) \\sim Ueq, Uanis(F11A) \\sim Ueq, Uanis(F12) \\sim Ueq, Uanis(F12A)
\\sim Ueq, Uanis(F13) \\sim Ueq, Uanis(F13A) \\sim Ueq, Uanis(F14) \\sim Ueq,
Uanis(F14A) \\sim Ueq, Uanis(C12) \\sim Ueq, Uanis(C31) \\sim Ueq, Uanis(C32)
\\sim Ueq, Uanis(C51) \\sim Ueq, Uanis(C53) \\sim Ueq, Uanis(C54) \\sim Ueq,
Uanis(C61) \\sim Ueq, Uanis(C64) \\sim Ueq, Uanis(C411) \\sim Ueq, Uanis(C20A)
\\sim Ueq, Uanis(C20B) \\sim Ueq, Uanis(C200) \\sim Ueq, Uanis(C201) \\sim Ueq,
Uanis(C1) \\sim Ueq, Uanis(C2) \\sim Ueq, Uanis(C3) \\sim Ueq, Uanis(C11) \\sim
Ueq, Uanis(C13) \\sim Ueq, Uanis(C14) \\sim Ueq, Uanis(C21) \\sim Ueq,
Uanis(C22) \\sim Ueq, Uanis(C23) \\sim Ueq, Uanis(C24) \\sim Ueq, Uanis(C33)
\\sim Ueq, Uanis(C34) \\sim Ueq, Uanis(C41) \\sim Ueq, Uanis(C42) \\sim Ueq,
Uanis(C43) \\sim Ueq, Uanis(C44) \\sim Ueq, Uanis(C52) \\sim Ueq, Uanis(C62)
\\sim Ueq, Uanis(C63) \\sim Ueq, Uanis(C100) \\sim Ueq, Uanis(C101) \\sim Ueq,
Uanis(C102) \\sim Ueq, Uanis(C211) \\sim Ueq, Uanis(C221) \\sim Ueq,
Uanis(C231) \\sim Ueq, Uanis(C241) \\sim Ueq, Uanis(C421) \\sim Ueq,
Uanis(C423) \\sim Ueq, Uanis(C431) \\sim Ueq, Uanis(C432) \\sim Ueq,
Uanis(C433) \\sim Ueq, Uanis(C434) \\sim Ueq, Uanis(C441) \\sim Ueq,
Uanis(C444) \\sim Ueq, Uanis(C614) \\sim Ueq, Uanis(C621) \\sim Ueq,
Uanis(C623) \\sim Ueq, Uanis(C624) \\sim Ueq, Uanis(C631) \\sim Ueq,
Uanis(C633) \\sim Ueq, Uanis(C643) \\sim Ueq, Uanis(C412) \\sim Ueq,
Uanis(C413) \\sim Ueq, Uanis(C414) \\sim Ueq, Uanis(C422) \\sim Ueq,
Uanis(C424) \\sim Ueq, Uanis(C442) \\sim Ueq, Uanis(C443) \\sim Ueq,
Uanis(C611) \\sim Ueq, Uanis(C613) \\sim Ueq, Uanis(C634) \\sim Ueq,
Uanis(C641) \\sim Ueq, Uanis(C644) \\sim Ueq, Uanis(B1) \\sim Ueq, Uanis(B1A)
\\sim Ueq, Uanis(O11) \\sim Ueq, Uanis(O12) \\sim Ueq, Uanis(O13) \\sim Ueq,
Uanis(O14) \\sim Ueq, Uanis(O100) \\sim Ueq, Uanis(O20A) \\sim Ueq, Uanis(O20B)
\\sim Ueq, Uanis(O213) \\sim Ueq, Uanis(O223) \\sim Ueq, Uanis(O233) \\sim Ueq,
Uanis(O243) \\sim Ueq: with sigma of 0.01 and sigma for terminal atoms of 0.02
6. Others
 1(DFIX)=FVAR(1)
 1(DFIX)=1(DFIX)=1.633*FVAR(2)
 Sof(C1)=Sof(H1A)=Sof(H1B)=Sof(H1C)=Sof(C2)=Sof(H2A)=Sof(H2B)=Sof(H2C)=Sof(C3)=
 Sof(H3A)=Sof(H3B)=Sof(H3C)=1-FVAR(4)
 Sof(C412)=Sof(H41A)=Sof(H41B)=Sof(H41C)=Sof(C413)=Sof(H41D)=Sof(H41E)=
 Sof(H41F)=Sof(C414)=Sof(H41G)=Sof(H41H)=Sof(H41I)=FVAR(4)
 1(DFIX)=1(DFIX)=1.633*FVAR(8)
 Fixed Sof: F11(0.6667) F11A(0.33333) F12(0.6667) F12A(0.33333) F13(0.6667)
 F13A(0.33333) F14(0.6667) F14A(0.33333) O20A(0.33333) C20A(0.33333)
 H20A(0.33333) O20B(0.6667) C20B(0.6667) H20B(0.6667) B1(0.6667) B1A(0.33333)
7.a Free rotating group:
 C411(O100,O20A,C20A,O20B,C20B,N200,C200,C201,O213,O223,O233,O243,N100,N212,
 N222,N232,N242,N612,N622,N632,N642,C1,C2,C3,C11,C13,C14,C21,C22,C23,C24,C33,
 C34,C41,C42,C43,C44,C52,C62,C63,C100,C101,C102,C211,C221,C231,C241,C421,C423,
 C431,C432,C433,C434,C441,C444,C614,C621,C623,C624,C631,C633,C643,C412,C413,
 C414,C422,C424,C442,C443,C611,C613,C634,C641,C644,B1,B1A)
7.b Ternary CH refined with riding coordinates:
 N622(H622), N632(H632)
7.c Secondary CH2 refined with riding coordinates:
 C614(H61A,H61B), C621(H62A,H62B), C623(H62C,H62D), C624(H62E,H62F), C631(H63A,
 H63B), C633(H63C,H63D), C643(H64A,H64B), C611(H61C,H61D), C613(H61E,H61F),
 C634(H63E,H63F), C641(H64C,H64D), C644(H64E,H64F)
7.d Aromatic/amide H refined with riding coordinates:
 C31(H31), C32(H32), C51(H51), C53(H53), C54(H54), C20A(H20A), C20B(H20B),
 C33(H33), C34(H34), C52(H52), C102(H102), C211(H211), C221(H221), C231(H231),
 C241(H241)
7.e Idealised Me refined as rotating group:
 C200(H20C,H20D,H20E), C201(H20F,H20G,H20H), C1(H1A,H1B,H1C), C2(H2A,H2B,H2C),
 C3(H3A,H3B,H3C), C100(H10A,H10B,H10C), C101(H10D,H10E,H10F), C423(H42A,H42B,
 H42C), C432(H43A,H43B,H43C), C433(H43D,H43E,H43F), C434(H43G,H43H,H43I),
 C444(H44A,H44B,H44C), C412(H41A,H41B,H41C), C413(H41D,H41E,H41F), C414(H41G,
 H41H,H41I), C422(H42D,H42E,H42F), C424(H42G,H42H,H42I), C442(H44D,H44E,H44F),
 C443(H44G,H44H,H44I)
7.f Idealised tetrahedral OH refined as rotating group:
 O213(H213), O223(H223), O233(H233), O243(H243)
;
_shelx_shelxl_version_number 2014/7
_olex2_submission_special_instructions 'No special instructions were received'

loop_
_space_group_symop_operation_xyz
'x, y, z'
'-x+1/2, y+1/2, -z'
'-x, -y, -z'
'x-1/2, -y-1/2, z'

loop_
_atom_site_label
_atom_site_type_symbol
_atom_site_fract_x
_atom_site_fract_y
_atom_site_fract_z
_atom_site_U_iso_or_equiv
_atom_site_adp_type
_atom_site_occupancy
_atom_site_site_symmetry_order
_atom_site_calc_flag
_atom_site_refinement_flags_posn
_atom_site_refinement_flags_adp
_atom_site_refinement_flags_occupancy
_atom_site_disorder_assembly
_atom_site_disorder_group
Cu1 Cu 0.03931(6) 0.32710(4) 0.21582(4) 0.0466(4) Uani 1 1 d . . . . .
Cu2 Cu 0.40578(6) 0.32410(4) 0.28901(4) 0.0471(4) Uani 1 1 d . . . . .
F11 F -0.1355(3) 0.6033(2) 0.1405(2) 0.0500(14) Uani 0.6667 1 d D U P A 2
F11A F 0.5659(6) 0.3033(6) 0.5495(5) 0.077(4) Uani 0.3333 1 d D U P B 1
F12 F 0.0058(3) 0.6153(2) 0.1487(2) 0.0446(13) Uani 0.6667 1 d D U P A 2
F12A F 0.6908(7) 0.3571(5) 0.5726(5) 0.069(3) Uani 0.3333 1 d D U P B 1
F13 F -0.0935(4) 0.5995(2) 0.0554(2) 0.0576(15) Uani 0.6667 1 d D U P A 2
F13A F 0.6951(8) 0.2614(5) 0.6172(6) 0.091(4) Uani 0.3333 1 d D U P B 1
F14 F -0.0903(3) 0.69340(19) 0.10248(19) 0.0338(12) Uani 0.6667 1 d D U P A 2
F14A F 0.6268(8) 0.3422(6) 0.6462(5) 0.083(4) Uani 0.3333 1 d D U P B 1
O11 O 0.0207(3) 0.36289(19) 0.28691(19) 0.0456(11) Uani 1 1 d . U . . .
O12 O 0.3936(3) 0.28384(19) 0.36012(18) 0.0458(11) Uani 1 1 d . U . . .
O13 O 0.0539(3) 0.28905(19) 0.14461(18) 0.0461(11) Uani 1 1 d . U . . .
O14 O 0.4256(3) 0.36341(19) 0.21991(19) 0.0484(11) Uani 1 1 d . U . . .
C12 C 0.3597(4) 0.2262(3) 0.3646(3) 0.0453(14) Uani 1 1 d . U . . .
C31 C -0.0090(4) 0.5359(3) 0.2746(3) 0.0527(16) Uani 1 1 d . U . . .
H31 H -0.0212 0.5672 0.2446 0.063 Uiso 1 1 calc R . . . .
C32 C 0.3081(4) 0.1213(3) 0.3250(3) 0.0477(15) Uani 1 1 d . U . . .
H32 H 0.2950 0.0922 0.2929 0.057 Uiso 1 1 calc R . . . .
C51 C 0.0184(4) 0.5036(3) 0.3765(3) 0.0480(15) Uani 1 1 d . U . . .
H51 H 0.0259 0.5136 0.4172 0.058 Uiso 1 1 calc R . . . .
C53 C 0.1296(4) 0.1556(3) 0.0740(3) 0.0454(15) Uani 1 1 d . U . . .
H53 H 0.1374 0.1462 0.0364 0.054 Uiso 1 1 calc R . . . .
C54 C 0.4255(4) 0.5105(3) 0.1393(3) 0.0483(15) Uani 1 1 d . U . . .
H54 H 0.4196 0.5234 0.0994 0.058 Uiso 1 1 calc R . . . .
C61 C 0.0240(4) 0.4409(3) 0.3624(3) 0.0422(14) Uani 1 1 d . U . . .
C64 C 0.4215(4) 0.4458(3) 0.1499(3) 0.0428(14) Uani 1 1 d . U . . .
C411 C -0.00388(10) 0.62186(6) 0.35286(8) 0.0676(19) Uani 1 1 d D U . . .
O100 O 0.14596(12) 0.73376(5) 0.06596(8) 0.108(2) Uani 1 1 d DG U . D .
O20A O 0.19885(5) 0.39080(4) 0.22632(4) 0.117(8) Uani 0.3333 1 d DG U P C 1
C20A C 0.23237(6) 0.42352(4) 0.26044(4) 0.063(5) Uani 0.3333 1 d DG U P C 1
H20A H 0.2713 0.4074 0.2962 0.075 Uiso 0.3333 1 calc R . P C 1
O20B O 0.25465(5) 0.38053(4) 0.27953(4) 0.101(3) Uani 0.6667 1 d DG U P C 2
C20B C 0.21568(6) 0.42475(4) 0.24243(4) 0.093(4) Uani 0.6667 1 d DG U P C 2
H20B H 0.1804 0.4127 0.2038 0.111 Uiso 0.6667 1 calc R . P C 2
N200 N 0.22236(6) 0.48596(4) 0.25543(5) 0.0626(17) Uani 1 1 d DG . . C .
C200 C 0.25211(7) 0.51778(4) 0.31399(5) 0.117(4) Uani 1 1 d DG U . C .
H20C H 0.2042 0.5402 0.3212 0.176 Uiso 1 1 calc GR . . . .
H20D H 0.2976 0.5473 0.3139 0.176 Uiso 1 1 calc GR . . . .
H20E H 0.2743 0.4869 0.3458 0.176 Uiso 1 1 calc GR . . . .
C201 C 0.19129(7) 0.52201(4) 0.19866(5) 0.111(3) Uani 1 1 d DG U . C .
H20F H 0.2402 0.5405 0.1892 0.167 Uiso 1 1 calc GR . . . .
H20G H 0.1527 0.5551 0.2033 0.167 Uiso 1 1 calc GR . . . .
H20H H 0.1605 0.4942 0.1660 0.167 Uiso 1 1 calc GR . . . .
O213 O -0.00731(6) 0.41208(5) 0.10890(5) 0.0843(18) Uani 1 1 d G U . D .
H213 H -0.0006 0.3769 0.0956 0.126 Uiso 1 1 calc GR . . . .
O223 O 0.36255(6) 0.24947(5) 0.17664(5) 0.0514(12) Uani 1 1 d G U . D .
H223 H 0.3670 0.2859 0.1653 0.077 Uiso 1 1 calc GR . . . .
O233 O 0.07853(7) 0.24720(5) 0.32508(5) 0.0530(12) Uani 1 1 d G U . D .
H233 H 0.0736 0.2831 0.3375 0.079 Uiso 1 1 calc GR . . . .
O243 O 0.46857(6) 0.39441(6) 0.40175(5) 0.0593(13) Uani 1 1 d DG U . D .
H243 H 0.4532 0.3594 0.4105 0.089 Uiso 1 1 calc GR . . . .
N100 N 0.18664(11) 0.74546(4) 0.16957(8) 0.097(2) Uani 1 1 d G . . D .
N212 N -0.00038(5) 0.40697(5) 0.17159(5) 0.0498(15) Uani 1 1 d G . . D .
N222 N 0.36418(6) 0.25017(4) 0.23822(5) 0.0496(15) Uani 1 1 d G . . D .
N232 N 0.07866(6) 0.25043(4) 0.26389(5) 0.0445(14) Uani 1 1 d G . . D .
N242 N 0.45006(6) 0.39909(5) 0.33791(5) 0.0457(14) Uani 1 1 d G . . D .
N612 N 0.11311(8) 0.34896(6) 0.41630(5) 0.0458(14) Uani 1 1 d G . . D .
N622 N 0.28461(9) 0.29620(6) 0.47060(4) 0.0483(14) Uani 1 1 d G . . D .
H622 H 0.3007 0.3204 0.5089 0.058 Uiso 1 1 calc R . . . .
N632 N 0.15979(8) 0.30544(6) 0.03369(4) 0.0458(14) Uani 1 1 d G . . D .
H632 H 0.1429 0.3313 -0.0036 0.055 Uiso 1 1 calc R . . . .
N642 N 0.33136(8) 0.35720(5) 0.09076(5) 0.0437(13) Uani 1 1 d G . . D .
C1 C -0.08246(10) 0.65059(6) 0.30917(9) 0.115(6) Uani 0.609(13) 1 d DG U P D 2
H1A H -0.1336 0.6373 0.3192 0.173 Uiso 0.609(13) 1 calc GR . P D 2
H1B H -0.0870 0.6370 0.2684 0.173 Uiso 0.609(13) 1 calc GR . P D 2
H1C H -0.0778 0.6961 0.3115 0.173 Uiso 0.609(13) 1 calc GR . P D 2
C2 C -0.00619(12) 0.63151(6) 0.41625(8) 0.059(4) Uani 0.609(13) 1 d DG U P D 2
H2A H -0.0102 0.6761 0.4238 0.088 Uiso 0.609(13) 1 calc GR . P D 2
H2B H 0.0462 0.6146 0.4445 0.088 Uiso 0.609(13) 1 calc GR . P D 2
H2C H -0.0561 0.6101 0.4216 0.088 Uiso 0.609(13) 1 calc GR . P D 2
C3 C 0.07545(11) 0.65875(5) 0.34906(8) 0.120(6) Uani 0.609(13) 1 d DG U P D 2
H3A H 0.0744 0.6617 0.3071 0.180 Uiso 0.609(13) 1 calc GR . P D 2
H3B H 0.1277 0.6372 0.3724 0.180 Uiso 0.609(13) 1 calc GR . P D 2
H3C H 0.0744 0.7007 0.3653 0.180 Uiso 0.609(13) 1 calc GR . P D 2
C11 C 0.01417(7) 0.42311(5) 0.30146(6) 0.0443(14) Uani 1 1 d G U . D .
C13 C 0.08574(6) 0.23222(5) 0.13819(5) 0.0443(14) Uani 1 1 d G U . D .
C14 C 0.43078(6) 0.42516(5) 0.20906(6) 0.0458(15) Uani 1 1 d G U . D .
C21 C -0.00241(6) 0.47224(5) 0.25761(6) 0.0463(15) Uani 1 1 d G U . D .
C22 C 0.33785(6) 0.18211(4) 0.31556(5) 0.0435(15) Uani 1 1 d G U . D .
C23 C 0.10790(6) 0.18632(4) 0.18567(5) 0.0424(14) Uani 1 1 d G U . D .
C24 C 0.44640(6) 0.47168(5) 0.25735(6) 0.0470(15) Uani 1 1 d G U . D .
C33 C 0.13810(8) 0.12612(4) 0.17531(5) 0.0434(15) Uani 1 1 d G U . D .
H33 H 0.1513 0.0965 0.2069 0.052 Uiso 1 1 calc R . . . .
C34 C 0.44896(7) 0.53670(5) 0.24274(6) 0.0537(16) Uani 1 1 d G U . D .
H34 H 0.4585 0.5667 0.2738 0.064 Uiso 1 1 calc R . . . .
C41 C 0.00240(9) 0.55334(5) 0.33516(7) 0.0539(16) Uani 1 1 d G U . D .
C42 C 0.29734(8) 0.10266(5) 0.38089(6) 0.0499(15) Uani 1 1 d G U . D .
C43 C 0.14920(9) 0.10875(5) 0.11911(6) 0.0434(14) Uani 1 1 d G U . D .
C44 C 0.43767(8) 0.55714(5) 0.18334(7) 0.0510(15) Uani 1 1 d G U . D .
C52 C 0.31467(8) 0.14783(5) 0.42491(5) 0.0482(15) Uani 1 1 d G U . D .
H52 H 0.3058 0.1370 0.4618 0.058 Uiso 1 1 calc R . . . .
C62 C 0.34475(8) 0.20938(5) 0.41987(5) 0.0454(15) Uani 1 1 d DG U . D .
C63 C 0.09933(7) 0.21515(5) 0.08255(5) 0.0441(14) Uani 1 1 d G U . D .
C100 C 0.24176(12) 0.79940(4) 0.17238(9) 0.150(5) Uani 1 1 d DG U . D .
H10A H 0.2269 0.8320 0.1967 0.225 Uiso 1 1 calc GR . . . .
H10B H 0.2337 0.8152 0.1318 0.225 Uiso 1 1 calc GR . . . .
H10C H 0.3017 0.7872 0.1905 0.225 Uiso 1 1 calc GR . . . .
C101 C 0.18114(11) 0.72426(4) 0.22960(8) 0.178(6) Uani 1 1 d G U . D .
H10D H 0.2374 0.7092 0.2542 0.267 Uiso 1 1 calc GR . . . .
H10E H 0.1391 0.6906 0.2238 0.267 Uiso 1 1 calc GR . . . .
H10F H 0.1634 0.7592 0.2499 0.267 Uiso 1 1 calc GR . . . .
C102 C 0.14239(11) 0.71699(5) 0.11533(8) 0.099(3) Uani 1 1 d DG U . D .
H102 H 0.1071 0.6823 0.1167 0.118 Uiso 1 1 calc R . . . .
C211 C -0.01154(6) 0.46096(5) 0.19348(6) 0.0545(17) Uani 1 1 d G U . D .
H211 H -0.0264 0.4952 0.1667 0.065 Uiso 1 1 calc R . . . .
C221 C 0.34331(6) 0.19613(4) 0.25607(5) 0.0434(16) Uani 1 1 d G U . D .
H221 H 0.3307 0.1633 0.2276 0.052 Uiso 1 1 calc R . . . .
C231 C 0.10252(6) 0.19747(4) 0.24622(5) 0.0411(15) Uani 1 1 d G U . D .
H231 H 0.1172 0.1643 0.2743 0.049 Uiso 1 1 calc R . . . .
C241 C 0.45947(6) 0.45573(5) 0.31990(6) 0.0487(16) Uani 1 1 d G U . D .
H241 H 0.4756 0.4878 0.3491 0.058 Uiso 1 1 calc R . . . .
C421 C 0.26266(10) 0.03703(5) 0.39009(6) 0.0589(18) Uani 1 1 d G U . D .
C423 C 0.25609(10) -0.00819(4) 0.33453(7) 0.109(3) Uani 1 1 d G U . D .
H42A H 0.2115 0.0071 0.2991 0.163 Uiso 1 1 calc GR . . . .
H42B H 0.2415 -0.0503 0.3442 0.163 Uiso 1 1 calc GR . . . .
H42C H 0.3112 -0.0090 0.3264 0.163 Uiso 1 1 calc GR . . . .
C431 C 0.18239(10) 0.04300(5) 0.10705(6) 0.0498(16) Uani 1 1 d G U . D .
C432 C 0.20599(10) 0.00040(4) 0.16326(7) 0.068(2) Uani 1 1 d G U . D .
H43A H 0.2495 0.0210 0.1961 0.102 Uiso 1 1 calc GR . . . .
H43B H 0.2286 -0.0392 0.1538 0.102 Uiso 1 1 calc GR . . . .
H43C H 0.1547 -0.0075 0.1753 0.102 Uiso 1 1 calc GR . . . .
C433 C 0.11055(11) 0.01020(5) 0.05692(7) 0.068(2) Uani 1 1 d G U . D .
H43D H 0.0602 0.0042 0.0705 0.103 Uiso 1 1 calc GR . . . .
H43E H 0.1312 -0.0303 0.0479 0.103 Uiso 1 1 calc GR . . . .
H43F H 0.0950 0.0361 0.0207 0.103 Uiso 1 1 calc GR . . . .
C434 C 0.26366(10) 0.05245(5) 0.08554(7) 0.082(2) Uani 1 1 d G U . D .
H43G H 0.2496 0.0810 0.0513 0.123 Uiso 1 1 calc GR . . . .
H43H H 0.2815 0.0122 0.0736 0.123 Uiso 1 1 calc GR . . . .
H43I H 0.3104 0.0700 0.1184 0.123 Uiso 1 1 calc GR . . . .
C441 C 0.43870(9) 0.62836(5) 0.16470(8) 0.0585(18) Uani 1 1 d G U . D .
C444 C 0.45503(10) 0.67144(5) 0.21993(8) 0.092(3) Uani 1 1 d G U . D .
H44A H 0.4073 0.6679 0.2367 0.137 Uiso 1 1 calc GR . . . .
H44B H 0.4597 0.7146 0.2078 0.137 Uiso 1 1 calc GR . . . .
H44C H 0.5084 0.6591 0.2503 0.137 Uiso 1 1 calc GR . . . .
C614 C 0.12994(9) 0.30455(6) 0.46741(5) 0.0486(17) Uani 1 1 d G U . D .
H61A H 0.0773 0.2803 0.4641 0.058 Uiso 1 1 calc R . . . .
H61B H 0.1449 0.3281 0.5055 0.058 Uiso 1 1 calc R . . . .
C621 C 0.36271(8) 0.25318(6) 0.47338(4) 0.0488(16) Uani 1 1 d G U . D .
H62A H 0.4129 0.2794 0.4748 0.059 Uiso 1 1 calc R . . . .
H62B H 0.3772 0.2283 0.5107 0.059 Uiso 1 1 calc R . . . .
C623 C 0.20300(9) 0.25993(6) 0.46826(5) 0.0524(17) Uani 1 1 d G U . D .
H62C H 0.1860 0.2336 0.4319 0.063 Uiso 1 1 calc R . . . .
H62D H 0.2145 0.2323 0.5037 0.063 Uiso 1 1 calc R . . . .
C624 C 0.26660(7) 0.34412(5) 0.41985(4) 0.0514(17) Uani 1 1 d G U . D .
H62E H 0.3185 0.3696 0.4241 0.062 Uiso 1 1 calc R . . . .
H62F H 0.2518 0.3225 0.3807 0.062 Uiso 1 1 calc R . . . .
C631 C 0.08246(8) 0.26208(6) 0.02995(4) 0.0475(16) Uani 1 1 d G U . D .
H63A H 0.0323 0.2880 0.0294 0.057 Uiso 1 1 calc R . . . .
H63B H 0.0679 0.2386 -0.0082 0.057 Uiso 1 1 calc R . . . .
C633 C 0.17775(7) 0.35116(5) 0.08635(4) 0.0513(17) Uani 1 1 d G U . D .
H63C H 0.1935 0.3279 0.1247 0.062 Uiso 1 1 calc R . . . .
H63D H 0.1257 0.3760 0.0834 0.062 Uiso 1 1 calc R . . . .
C643 C 0.31429(9) 0.31678(6) 0.03738(5) 0.0537(18) Uani 1 1 d G U . D .
H64A H 0.3669 0.2933 0.0389 0.064 Uiso 1 1 calc R . . . .
H64B H 0.2989 0.3429 0.0008 0.064 Uiso 1 1 calc R . . . .
C412 C 0.09216(11) 0.64483(5) 0.38149(7) 0.081(6) Uani 0.391(13) 1 d DG U P D 1
H41A H 0.1219 0.6435 0.3511 0.121 Uiso 0.391(13) 1 calc GR . P D 1
H41B H 0.1216 0.6176 0.4150 0.121 Uiso 0.391(13) 1 calc GR . P D 1
H41C H 0.0922 0.6876 0.3961 0.121 Uiso 0.391(13) 1 calc GR . P D 1
C413 C -0.03566(12) 0.63318(6) 0.40467(8) 0.081(7) Uani 0.391(13) 1 d DG U P D 1
H41D H -0.0338 0.6779 0.4133 0.121 Uiso 0.391(13) 1 calc GR . P D 1
H41E H 0.0006 0.6109 0.4398 0.121 Uiso 0.391(13) 1 calc GR . P D 1
H41F H -0.0948 0.6182 0.3952 0.121 Uiso 0.391(13) 1 calc GR . P D 1
C414 C -0.01984(10) 0.67019(5) 0.29714(8) 0.092(7) Uani 0.391(13) 1 d DG U P D 1
H41G H -0.0028 0.6506 0.2648 0.138 Uiso 0.391(13) 1 calc GR . P D 1
H41H H 0.0143 0.7079 0.3106 0.138 Uiso 0.391(13) 1 calc GR . P D 1
H41I H -0.0807 0.6812 0.2824 0.138 Uiso 0.391(13) 1 calc GR . P D 1
C422 C 0.32442(11) 0.00558(5) 0.44614(7) 0.075(2) Uani 1 1 d G U . D .
H42D H 0.3814 0.0021 0.4412 0.113 Uiso 1 1 calc GR . . . .
H42E H 0.3030 -0.0360 0.4511 0.113 Uiso 1 1 calc GR . . . .
H42F H 0.3279 0.0308 0.4817 0.113 Uiso 1 1 calc GR . . . .
C424 C 0.17278(10) 0.04455(5) 0.39696(7) 0.134(4) Uani 1 1 d G U . D .
H42G H 0.1746 0.0761 0.4275 0.201 Uiso 1 1 calc GR . . . .
H42H H 0.1541 0.0047 0.4091 0.201 Uiso 1 1 calc GR . . . .
H42I H 0.1324 0.0576 0.3586 0.201 Uiso 1 1 calc GR . . . .
C442 C 0.34848(10) 0.64585(5) 0.12022(7) 0.077(2) Uani 1 1 d G U . D .
H44D H 0.3396 0.6236 0.0823 0.115 Uiso 1 1 calc GR . . . .
H44E H 0.3459 0.6908 0.1128 0.115 Uiso 1 1 calc GR . . . .
H44F H 0.3037 0.6340 0.1378 0.115 Uiso 1 1 calc GR . . . .
C443 C 0.50493(10) 0.63919(6) 0.13205(8) 0.089(3) Uani 1 1 d G U . D .
H44G H 0.5626 0.6331 0.1600 0.133 Uiso 1 1 calc GR . . . .
H44H H 0.4996 0.6818 0.1164 0.133 Uiso 1 1 calc GR . . . .
H44I H 0.4952 0.6097 0.0988 0.133 Uiso 1 1 calc GR . . . .
C611 C 0.03866(9) 0.39098(6) 0.41174(6) 0.0435(15) Uani 1 1 d G U . D .
H61C H 0.0478 0.4120 0.4508 0.052 Uiso 1 1 calc R . . . .
H61D H -0.0138 0.3653 0.4039 0.052 Uiso 1 1 calc R . . . .
C613 C 0.19257(8) 0.38612(5) 0.42206(4) 0.0552(18) Uani 1 1 d G U . D .
H61E H 0.2088 0.4092 0.4605 0.066 Uiso 1 1 calc R . . . .
H61F H 0.1810 0.4169 0.3891 0.066 Uiso 1 1 calc R . . . .
C634 C 0.24150(9) 0.27087(6) 0.03387(4) 0.0479(17) Uani 1 1 d G U . D .
H63E H 0.2302 0.2457 -0.0031 0.057 Uiso 1 1 calc R . . . .
H63F H 0.2588 0.2422 0.0686 0.057 Uiso 1 1 calc R . . . .
C641 C 0.40816(8) 0.39827(6) 0.09790(6) 0.0451(16) Uani 1 1 d G U . D .
H64C H 0.4011 0.4211 0.0600 0.054 Uiso 1 1 calc R . . . .
H64D H 0.4599 0.3719 0.1056 0.054 Uiso 1 1 calc R . . . .
C644 C 0.25209(7) 0.39488(5) 0.08464(4) 0.0554(18) Uani 1 1 d G U . D .
H64E H 0.2362 0.4181 0.0463 0.066 Uiso 1 1 calc R . . . .
H64F H 0.2631 0.4254 0.1178 0.066 Uiso 1 1 calc R . . . .
B1 B -0.07785(9) 0.62856(6) 0.11230(8) 0.030(2) Uani 0.6667 1 d DG U P A 2
B1A B 0.64307(10) 0.31413(9) 0.59620(6) 0.066(5) Uani 0.3333 1 d DG U P B 1

loop_
_atom_site_aniso_label
_atom_site_aniso_U_11
_atom_site_aniso_U_22
_atom_site_aniso_U_33
_atom_site_aniso_U_23
_atom_site_aniso_U_13
_atom_site_aniso_U_12
Cu1 0.0426(6) 0.0424(6) 0.0595(8) 0.0002(5) 0.0229(5) 0.0034(4)
Cu2 0.0429(6) 0.0421(6) 0.0602(7) 0.0000(5) 0.0212(5) -0.0029(4)
F11 0.039(3) 0.048(3) 0.070(4) 0.026(3) 0.027(3) -0.003(2)
F11A 0.034(6) 0.106(9) 0.089(8) -0.084(7) 0.017(5) -0.023(5)
F12 0.028(3) 0.052(3) 0.049(3) 0.022(3) 0.005(2) -0.005(2)
F12A 0.063(7) 0.071(7) 0.076(8) -0.025(6) 0.025(6) -0.032(6)
F13 0.087(4) 0.031(3) 0.044(3) 0.009(2) 0.003(3) 0.018(3)
F13A 0.090(8) 0.083(7) 0.102(10) -0.011(6) 0.031(7) -0.007(6)
F14 0.050(3) 0.022(2) 0.032(3) 0.005(2) 0.016(2) 0.001(2)
F14A 0.088(9) 0.100(9) 0.065(7) -0.038(7) 0.032(6) -0.022(7)
O11 0.046(2) 0.038(2) 0.060(3) -0.004(2) 0.025(2) 0.000(2)
O12 0.044(2) 0.044(3) 0.052(3) 0.002(2) 0.018(2) 0.000(2)
O13 0.048(3) 0.042(2) 0.051(3) 0.000(2) 0.020(2) 0.002(2)
O14 0.051(3) 0.039(2) 0.057(3) 0.010(2) 0.019(2) 0.003(2)
C12 0.032(3) 0.047(3) 0.060(3) 0.002(3) 0.018(3) 0.004(3)
C31 0.052(4) 0.043(3) 0.066(3) 0.010(3) 0.022(3) 0.004(3)
C32 0.036(3) 0.046(3) 0.057(3) 0.000(3) 0.009(3) 0.000(3)
C51 0.046(3) 0.045(3) 0.058(3) -0.002(3) 0.023(3) 0.002(3)
C53 0.036(3) 0.048(3) 0.056(3) -0.003(3) 0.020(3) -0.006(3)
C54 0.040(3) 0.050(3) 0.057(3) 0.006(3) 0.018(3) -0.004(3)
C61 0.036(3) 0.040(3) 0.053(3) 0.001(3) 0.017(3) 0.002(3)
C64 0.032(3) 0.046(3) 0.055(3) 0.004(3) 0.019(3) -0.002(3)
C411 0.082(4) 0.045(3) 0.077(4) 0.000(3) 0.025(4) 0.000(3)
O100 0.101(5) 0.127(5) 0.107(5) 0.040(4) 0.047(4) -0.001(4)
O20A 0.123(14) 0.080(12) 0.156(15) -0.035(12) 0.056(12) 0.006(11)
C20A 0.027(7) 0.079(8) 0.071(8) 0.002(7) -0.003(6) 0.006(7)
O20B 0.081(6) 0.074(6) 0.165(9) 0.018(6) 0.062(6) 0.002(5)
C20B 0.055(6) 0.108(7) 0.101(7) -0.008(6) 0.004(6) -0.005(6)
N200 0.053(4) 0.057(4) 0.080(5) 0.000(3) 0.023(4) -0.001(3)
C200 0.083(7) 0.145(9) 0.123(8) -0.055(7) 0.029(6) -0.020(6)
C201 0.089(7) 0.125(8) 0.127(8) 0.064(7) 0.043(6) 0.029(6)
O213 0.099(4) 0.099(4) 0.058(3) 0.015(3) 0.028(3) 0.056(4)
O223 0.056(3) 0.045(3) 0.055(3) -0.003(2) 0.020(2) -0.009(2)
O233 0.062(3) 0.047(3) 0.058(3) 0.000(2) 0.030(3) 0.002(2)
O243 0.068(3) 0.055(3) 0.058(3) -0.004(2) 0.024(3) -0.018(3)
N100 0.087(6) 0.095(6) 0.123(7) 0.017(5) 0.052(5) 0.011(5)
N212 0.047(3) 0.059(4) 0.043(4) 0.000(3) 0.013(3) 0.007(3)
N222 0.037(3) 0.053(4) 0.061(4) 0.003(3) 0.018(3) 0.005(3)
N232 0.039(3) 0.049(4) 0.047(4) 0.002(3) 0.016(3) -0.003(3)
N242 0.038(3) 0.051(4) 0.048(4) 0.001(3) 0.014(3) 0.000(3)
N612 0.038(3) 0.043(3) 0.063(4) 0.006(3) 0.026(3) 0.006(3)
N622 0.036(3) 0.052(3) 0.061(4) 0.001(3) 0.021(3) 0.006(3)
N632 0.040(3) 0.044(3) 0.055(4) 0.003(3) 0.018(3) -0.004(3)
N642 0.033(3) 0.045(3) 0.057(4) -0.002(3) 0.020(3) -0.003(3)
C1 0.159(11) 0.074(10) 0.090(9) -0.018(8) 0.004(9) 0.050(9)
C2 0.058(8) 0.048(9) 0.076(6) -0.006(6) 0.028(6) -0.005(6)
C3 0.158(11) 0.092(10) 0.160(14) -0.030(10) 0.124(10) -0.038(9)
C11 0.039(3) 0.040(3) 0.060(3) 0.000(3) 0.024(3) 0.004(3)
C13 0.037(3) 0.042(3) 0.058(3) 0.000(3) 0.022(3) 0.000(3)
C14 0.040(3) 0.043(3) 0.061(3) 0.003(3) 0.025(3) -0.002(3)
C21 0.043(3) 0.041(3) 0.060(3) 0.001(3) 0.022(3) 0.002(3)
C22 0.031(3) 0.046(3) 0.054(3) 0.006(3) 0.013(3) 0.002(3)
C23 0.034(3) 0.039(3) 0.058(3) -0.001(3) 0.019(3) -0.002(3)
C24 0.040(3) 0.044(3) 0.059(3) -0.001(3) 0.018(3) -0.001(3)
C33 0.037(3) 0.043(3) 0.052(3) -0.004(3) 0.016(3) -0.003(3)
C34 0.048(3) 0.047(3) 0.066(4) -0.002(3) 0.017(3) -0.001(3)
C41 0.054(3) 0.045(3) 0.063(4) -0.002(3) 0.019(3) 0.003(3)
C42 0.041(3) 0.048(3) 0.063(4) 0.008(3) 0.018(3) 0.001(3)
C43 0.031(3) 0.044(3) 0.057(3) -0.004(3) 0.016(3) -0.004(3)
C44 0.044(3) 0.048(3) 0.063(4) -0.001(3) 0.019(3) -0.005(3)
C52 0.038(3) 0.052(3) 0.057(4) 0.006(3) 0.018(3) 0.009(3)
C62 0.034(3) 0.048(3) 0.058(3) 0.006(3) 0.019(3) 0.002(3)
C63 0.034(3) 0.043(3) 0.057(3) -0.002(3) 0.016(3) -0.002(3)
C100 0.121(9) 0.095(7) 0.251(13) 0.009(8) 0.081(9) -0.024(7)
C101 0.200(12) 0.210(13) 0.167(10) 0.035(10) 0.120(10) 0.039(10)
C102 0.074(6) 0.092(6) 0.123(7) -0.021(6) 0.018(5) -0.008(5)
C211 0.056(4) 0.047(4) 0.062(4) 0.008(3) 0.021(3) 0.012(3)
C221 0.034(3) 0.041(3) 0.053(4) 0.001(3) 0.011(3) 0.004(3)
C231 0.031(3) 0.037(3) 0.054(4) 0.008(3) 0.012(3) 0.005(3)
C241 0.042(4) 0.041(3) 0.061(4) -0.003(3) 0.014(3) -0.005(3)
C421 0.051(4) 0.054(4) 0.070(4) 0.014(3) 0.016(3) -0.009(3)
C423 0.159(9) 0.081(6) 0.080(5) 0.002(4) 0.027(6) -0.055(6)
C431 0.047(4) 0.050(3) 0.059(4) -0.005(3) 0.025(3) -0.001(3)
C432 0.081(6) 0.054(4) 0.074(5) -0.003(4) 0.031(4) 0.016(4)
C433 0.068(5) 0.058(5) 0.079(5) -0.017(4) 0.022(4) -0.001(4)
C434 0.061(5) 0.073(5) 0.129(7) 0.005(5) 0.053(5) 0.011(4)
C441 0.057(4) 0.046(3) 0.074(4) -0.001(3) 0.022(3) -0.012(3)
C444 0.136(8) 0.053(5) 0.084(5) 0.006(4) 0.030(5) -0.014(5)
C614 0.047(4) 0.048(4) 0.059(4) 0.006(3) 0.028(3) 0.003(3)
C621 0.041(4) 0.051(4) 0.057(4) 0.009(3) 0.020(3) 0.002(3)
C623 0.052(4) 0.049(4) 0.065(4) 0.007(3) 0.030(3) 0.002(3)
C624 0.048(4) 0.045(4) 0.066(4) 0.006(3) 0.024(3) 0.002(3)
C631 0.038(3) 0.049(4) 0.058(4) -0.006(3) 0.019(3) -0.006(3)
C633 0.040(3) 0.047(4) 0.070(4) -0.008(3) 0.022(3) 0.001(3)
C643 0.042(4) 0.062(4) 0.068(4) -0.003(3) 0.032(3) 0.002(3)
C412 0.098(9) 0.053(11) 0.090(13) -0.008(10) 0.027(8) 0.002(9)
C413 0.084(12) 0.063(15) 0.102(11) -0.010(9) 0.037(10) 0.026(10)
C414 0.134(17) 0.041(8) 0.081(11) -0.012(8) 0.005(10) -0.006(11)
C422 0.069(5) 0.063(5) 0.089(5) 0.024(4) 0.018(4) 0.002(4)
C424 0.061(5) 0.092(7) 0.261(11) 0.054(7) 0.066(6) 0.000(5)
C442 0.066(5) 0.065(5) 0.095(6) 0.022(4) 0.018(4) 0.004(4)
C443 0.091(6) 0.049(5) 0.143(7) 0.016(5) 0.062(5) -0.010(4)
C611 0.035(3) 0.046(3) 0.052(4) -0.004(3) 0.017(3) 0.002(3)
C613 0.047(4) 0.049(4) 0.074(4) 0.004(3) 0.027(3) 0.007(3)
C634 0.036(3) 0.048(4) 0.061(4) -0.007(3) 0.018(3) 0.000(3)
C641 0.039(3) 0.045(3) 0.057(4) 0.003(3) 0.024(3) -0.004(3)
C644 0.050(4) 0.046(4) 0.075(4) -0.007(3) 0.026(3) -0.008(3)
B1 0.036(5) 0.030(5) 0.032(5) 0.007(4) 0.020(4) 0.004(4)
B1A 0.069(9) 0.075(9) 0.054(9) -0.009(7) 0.021(6) -0.013(7)

loop_
_atom_type_symbol
_atom_type_description
_atom_type_scat_dispersion_real
_atom_type_scat_dispersion_imag
_atom_type_scat_source
C C 0.0181 0.0091 'International Tables Vol C Tables 4.2.6.8 and 6.1.1.4'
H H 0.0000 0.0000 'International Tables Vol C Tables 4.2.6.8 and 6.1.1.4'
B B 0.0090 0.0039 'International Tables Vol C Tables 4.2.6.8 and 6.1.1.4'
Cu Cu -1.9646 0.5888 'International Tables Vol C Tables 4.2.6.8 and 6.1.1.4'
F F 0.0727 0.0534 'International Tables Vol C Tables 4.2.6.8 and 6.1.1.4'
N N 0.0311 0.0180 'International Tables Vol C Tables 4.2.6.8 and 6.1.1.4'
O O 0.0492 0.0322 'International Tables Vol C Tables 4.2.6.8 and 6.1.1.4'

loop_
_geom_angle_atom_site_label_1
_geom_angle_atom_site_label_2
_geom_angle_atom_site_label_3
_geom_angle
O11 Cu1 N212 89.61(13)
O11 Cu1 N232 87.19(13)
O13 Cu1 O11 177.61(18)
O13 Cu1 N212 91.26(13)
O13 Cu1 N232 91.96(13)
N232 Cu1 N212 176.76(8)
O12 Cu2 N222 92.96(13)
O12 Cu2 N242 88.94(13)
O14 Cu2 O12 176.39(18)
O14 Cu2 N222 87.85(13)
O14 Cu2 N242 90.18(14)
N222 Cu2 N242 177.84(8)
C11 O11 Cu1 129.9(3)
C12 O12 Cu2 128.1(4)
C13 O13 Cu1 129.0(3)
C14 O14 Cu2 128.1(3)
O12 C12 C22 122.4(5)
O12 C12 C62 118.7(5)
C62 C12 C22 118.8(5)
C21 C31 H31 119.1
C41 C31 H31 119.1
C41 C31 C21 121.9(5)
C22 C32 H32 118.7
C42 C32 H32 118.7
C42 C32 C22 122.6(5)
C61 C51 H51 117.3
C61 C51 C41 125.5(6)
C41 C51 H51 117.3
C43 C53 H53 118.4
C63 C53 H53 118.4
C63 C53 C43 123.1(5)
C64 C54 H54 117.5
C44 C54 H54 117.5
C44 C54 C64 124.9(6)
C51 C61 C11 119.6(5)
C51 C61 C611 120.1(5)
C11 C61 C611 120.3(4)
C54 C64 C14 118.7(5)
C54 C64 C641 120.7(5)
C14 C64 C641 120.5(4)
C1 C411 C2 109.7
C1 C411 C3 108.0
C1 C411 C41 108.7
C2 C411 C3 105.1
C2 C411 C41 114.8
C41 C411 C3 110.3
C41 C411 C412 105.7
C41 C411 C414 113.7
C412 C411 C414 92.0
C413 C411 C41 116.5
C413 C411 C412 98.9
C413 C411 C414 122.9
O20A C20A H20A 117.9
O20A C20A N200 124.1
N200 C20A H20A 117.9
O20B C20B H20B 117.7
O20B C20B N200 124.5
N200 C20B H20B 117.7
C20A N200 C200 112.5
C20A N200 C201 126.4
C20B N200 C200 130.0
C20B N200 C201 108.9
C200 N200 C201 121.0
N200 C200 H20C 109.5
N200 C200 H20D 109.5
N200 C200 H20E 109.5
H20C C200 H20D 109.5
H20C C200 H20E 109.5
H20D C200 H20E 109.5
N200 C201 H20F 109.5
N200 C201 H20G 109.5
N200 C201 H20H 109.5
H20F C201 H20G 109.5
H20F C201 H20H 109.5
H20G C201 H20H 109.5
N212 O213 H213 109.5
N222 O223 H223 109.5
N232 O233 H233 109.5
N242 O243 H243 109.5
C100 N100 C101 114.3
C102 N100 C100 122.1
C102 N100 C101 123.6
O213 N212 Cu1 120.2
C211 N212 Cu1 128.3
C211 N212 O213 110.9
O223 N222 Cu2 120.7
C221 N222 Cu2 126.4
C221 N222 O223 112.6
O233 N232 Cu1 120.4
C231 N232 Cu1 128.1
C231 N232 O233 111.4
O243 N242 Cu2 117.9
C241 N242 Cu2 128.8
C241 N242 O243 113.1
C614 N612 C611 113.0
C614 N612 C613 109.1
C611 N612 C613 110.7
C621 N622 H622 106.4
C623 N622 H622 106.4
C623 N622 C621 113.3
C624 N622 H622 106.4
C624 N622 C621 113.0
C624 N622 C623 110.8
C631 N632 H632 106.3
C633 N632 H632 106.3
C633 N632 C631 112.4
C634 N632 H632 106.3
C634 N632 C631 114.1
C634 N632 C633 110.9
C643 N642 C641 112.0
C643 N642 C644 107.6
C644 N642 C641 111.4
C411 C1 H1A 109.5
C411 C1 H1B 109.5
C411 C1 H1C 109.5
H1A C1 H1B 109.5
H1A C1 H1C 109.5
H1B C1 H1C 109.5
C411 C2 H2A 109.5
C411 C2 H2B 109.5
C411 C2 H2C 109.5
H2A C2 H2B 109.5
H2A C2 H2C 109.5
H2B C2 H2C 109.5
C411 C3 H3A 109.5
C411 C3 H3B 109.5
C411 C3 H3C 109.5
H3A C3 H3B 109.5
H3A C3 H3C 109.5
H3B C3 H3C 109.5
O11 C11 C61 120.8(3)
O11 C11 C21 122.29(18)
C61 C11 C21 117.0(3)
O13 C13 C23 122.91(18)
O13 C13 C63 120.23(18)
C63 C13 C23 116.9
O14 C14 C64 119.6(3)
O14 C14 C24 121.69(19)
C64 C14 C24 118.7(3)
C31 C21 C11 120.9(3)
C31 C21 C211 116.3(3)
C11 C21 C211 122.8
C12 C22 C221 123.5(3)
C32 C22 C12 119.1(4)
C32 C22 C221 117.4(3)
C13 C23 C231 123.8
C33 C23 C13 120.2
C33 C23 C231 115.9
C34 C24 C14 119.1
C34 C24 C241 117.5
C241 C24 C14 123.5
C23 C33 H33 118.7
C23 C33 C43 122.6
C43 C33 H33 118.7
C24 C34 H34 119.0
C44 C34 C24 121.9
C44 C34 H34 119.0
C31 C41 C411 121.3(3)
C51 C41 C31 115.1(4)
C51 C41 C411 123.5(3)
C32 C42 C421 122.1(3)
C52 C42 C32 115.6(3)
C52 C42 C421 122.2
C53 C43 C33 115.8(3)
C53 C43 C431 120.9(3)
C33 C43 C431 123.2
C54 C44 C34 116.5(3)
C54 C44 C441 119.5(3)
C34 C44 C441 123.9
C42 C52 H52 117.1
C42 C52 C62 125.9
C62 C52 H52 117.1
C12 C62 C621 122.9(3)
C52 C62 C12 117.8(3)
C52 C62 C621 119.2
C53 C63 C13 121.3(3)
C53 C63 C631 117.6(3)
C13 C63 C631 121.1
N100 C100 H10A 109.5
N100 C100 H10B 109.5
N100 C100 H10C 109.5
H10A C100 H10B 109.5
H10A C100 H10C 109.5
H10B C100 H10C 109.5
N100 C101 H10D 109.5
N100 C101 H10E 109.5
N100 C101 H10F 109.5
H10D C101 H10E 109.5
H10D C101 H10F 109.5
H10E C101 H10F 109.5
O100 C102 N100 124.5
O100 C102 H102 117.7
N100 C102 H102 117.7
N212 C211 C21 124.1
N212 C211 H211 117.9
C21 C211 H211 117.9
N222 C221 C22 125.9
N222 C221 H221 117.1
C22 C221 H221 117.1
N232 C231 C23 124.0
N232 C231 H231 118.0
C23 C231 H231 118.0
N242 C241 C24 123.1
N242 C241 H241 118.4
C24 C241 H241 118.4
C42 C421 C423 111.9
C422 C421 C42 109.9
C422 C421 C423 106.8
C424 C421 C42 108.7
C424 C421 C423 108.7
C424 C421 C422 110.9
C421 C423 H42A 109.5
C421 C423 H42B 109.5
C421 C423 H42C 109.5
H42A C423 H42B 109.5
H42A C423 H42C 109.5
H42B C423 H42C 109.5
C43 C431 C434 108.4
C432 C431 C43 112.8
C432 C431 C433 108.0
C432 C431 C434 109.4
C433 C431 C43 108.6
C433 C431 C434 109.6
C431 C432 H43A 109.5
C431 C432 H43B 109.5
C431 C432 H43C 109.5
H43A C432 H43B 109.5
H43A C432 H43C 109.5
H43B C432 H43C 109.5
C431 C433 H43D 109.5
C431 C433 H43E 109.5
C431 C433 H43F 109.5
H43D C433 H43E 109.5
H43D C433 H43F 109.5
H43E C433 H43F 109.5
C431 C434 H43G 109.5
C431 C434 H43H 109.5
C431 C434 H43I 109.5
H43G C434 H43H 109.5
H43G C434 H43I 109.5
H43H C434 H43I 109.5
C444 C441 C44 111.0
C444 C441 C442 107.4
C442 C441 C44 108.9
C443 C441 C44 110.7
C443 C441 C444 111.2
C443 C441 C442 107.5
C441 C444 H44A 109.5
C441 C444 H44B 109.5
C441 C444 H44C 109.5
H44A C444 H44B 109.5
H44A C444 H44C 109.5
H44B C444 H44C 109.5
N612 C614 H61A 109.4
N612 C614 H61B 109.4
N612 C614 C623 111.3
H61A C614 H61B 108.0
C623 C614 H61A 109.4
C623 C614 H61B 109.4
N622 C621 H62A 109.1
N622 C621 H62B 109.1
C62 C621 N622 112.4
C62 C621 H62A 109.1
C62 C621 H62B 109.1
H62A C621 H62B 107.9
N622 C623 H62C 109.5
N622 C623 H62D 109.5
C614 C623 N622 110.7
C614 C623 H62C 109.5
C614 C623 H62D 109.5
H62C C623 H62D 108.1
N622 C624 H62E 109.7
N622 C624 H62F 109.7
H62E C624 H62F 108.2
C613 C624 N622 109.7
C613 C624 H62E 109.7
C613 C624 H62F 109.7
N632 C631 H63A 108.8
N632 C631 H63B 108.8
C63 C631 N632 113.6
C63 C631 H63A 108.8
C63 C631 H63B 108.8
H63A C631 H63B 107.7
N632 C633 H63C 109.9
N632 C633 H63D 109.9
N632 C633 C644 109.0
H63C C633 H63D 108.3
C644 C633 H63C 109.9
C644 C633 H63D 109.9
N642 C643 H64A 109.3
N642 C643 H64B 109.3
N642 C643 C634 111.5
H64A C643 H64B 108.0
C634 C643 H64A 109.3
C634 C643 H64B 109.3
C411 C412 H41A 109.5
C411 C412 H41B 109.5
C411 C412 H41C 109.5
H41A C412 H41B 109.5
H41A C412 H41C 109.5
H41B C412 H41C 109.5
C411 C413 H41D 109.5
C411 C413 H41E 109.5
C411 C413 H41F 109.5
H41D C413 H41E 109.5
H41D C413 H41F 109.5
H41E C413 H41F 109.5
C411 C414 H41G 109.5
C411 C414 H41H 109.5
C411 C414 H41I 109.5
H41G C414 H41H 109.5
H41G C414 H41I 109.5
H41H C414 H41I 109.5
C421 C422 H42D 109.5
C421 C422 H42E 109.5
C421 C422 H42F 109.5
H42D C422 H42E 109.5
H42D C422 H42F 109.5
H42E C422 H42F 109.5
C421 C424 H42G 109.5
C421 C424 H42H 109.5
C421 C424 H42I 109.5
H42G C424 H42H 109.5
H42G C424 H42I 109.5
H42H C424 H42I 109.5
C441 C442 H44D 109.5
C441 C442 H44E 109.5
C441 C442 H44F 109.5
H44D C442 H44E 109.5
H44D C442 H44F 109.5
H44E C442 H44F 109.5
C441 C443 H44G 109.5
C441 C443 H44H 109.5
C441 C443 H44I 109.5
H44G C443 H44H 109.5
H44G C443 H44I 109.5
H44H C443 H44I 109.5
C61 C611 H61C 108.7
C61 C611 H61D 108.7
N612 C611 C61 114.2(2)
N612 C611 H61C 108.7
N612 C611 H61D 108.7
H61C C611 H61D 107.6
N612 C613 C624 111.1
N612 C613 H61E 109.4
N612 C613 H61F 109.4
C624 C613 H61E 109.4
C624 C613 H61F 109.4
H61E C613 H61F 108.0
N632 C634 C643 110.8
N632 C634 H63E 109.5
N632 C634 H63F 109.5
C643 C634 H63E 109.5
C643 C634 H63F 109.5
H63E C634 H63F 108.1
C64 C641 H64C 109.1
C64 C641 H64D 109.1
N642 C641 C64 112.6(2)
N642 C641 H64C 109.1
N642 C641 H64D 109.1
H64C C641 H64D 107.8
N642 C644 C633 109.6
N642 C644 H64E 109.7
N642 C644 H64F 109.7
C633 C644 H64E 109.7
C633 C644 H64F 109.7
H64E C644 H64F 108.2
F11 B1 F13 108.3(3)
F12 B1 F11 107.9(3)
F12 B1 F13 109.9(3)
F12 B1 F14 111.3(3)
F14 B1 F11 111.6(3)
F14 B1 F13 107.7(3)
F11A B1A F12A 105.9(7)
F13A B1A F11A 116.0(7)
F13A B1A F12A 107.9(7)
F13A B1A F14A 107.6(7)
F14A B1A F11A 111.1(6)
F14A B1A F12A 108.1(6)

loop_
_geom_bond_atom_site_label_1
_geom_bond_atom_site_label_2
_geom_bond_distance
Cu1 O11 1.902(4)
Cu1 O13 1.898(4)
Cu1 N212 1.9661(13)
Cu1 N232 1.9476(13)
Cu2 O12 1.901(4)
Cu2 O14 1.900(4)
Cu2 N222 1.9362(13)
Cu2 N242 1.9410(13)
F11 B1 1.389(4)
F11A B1A 1.388(8)
F12 B1 1.376(4)
F12A B1A 1.398(9)
F13 B1 1.394(5)
F13A B1A 1.384(10)
F14 B1 1.388(4)
F14A B1A 1.385(9)
O11 C11 1.323(4)
O12 C12 1.346(7)
O13 C13 1.327(4)
O14 C14 1.330(4)
C12 C22 1.418(7)
C12 C62 1.407(7)
C31 H31 0.9300
C31 C21 1.409(7)
C31 C41 1.394(7)
C32 H32 0.9300
C32 C22 1.407(6)
C32 C42 1.401(7)
C51 H51 0.9300
C51 C61 1.368(8)
C51 C41 1.383(7)
C53 H53 0.9300
C53 C43 1.393(6)
C53 C63 1.381(6)
C54 H54 0.9300
C54 C64 1.388(8)
C54 C44 1.380(7)
C61 C11 1.410(6)
C61 C611 1.509(6)
C64 C14 1.391(6)
C64 C641 1.521(6)
C411 C1 1.4796
C411 C2 1.4808
C411 C3 1.5174
C411 C41 1.5098
C411 C412 1.5572
C411 C413 1.4504
C411 C414 1.5922
O100 C102 1.2049
O20A C20A 1.0579
C20A H20A 0.9300
C20A N200 1.3245
O20B C20B 1.2871
C20B H20B 0.9300
C20B N200 1.3192
N200 C200 1.4457
N200 C201 1.4575
C200 H20C 0.9600
C200 H20D 0.9600
C200 H20E 0.9600
C201 H20F 0.9600
C201 H20G 0.9600
C201 H20H 0.9600
O213 H213 0.8200
O213 N212 1.4130
O223 H223 0.8200
O223 N222 1.4058
O233 H233 0.8200
O233 N232 1.4069
O243 H243 0.8200
O243 N242 1.4066
N100 C100 1.4289
N100 C101 1.4765
N100 C102 1.3683
N212 C211 1.2770
N222 C221 1.2875
N232 C231 1.2840
N242 C241 1.2856
N612 C614 1.4590
N612 C611 1.4651
N612 C613 1.4680
N622 H622 0.9800
N622 C621 1.5325
N622 C623 1.5037
N622 C624 1.5004
N632 H632 0.9800
N632 C631 1.5224
N632 C633 1.5022
N632 C634 1.4996
N642 C643 1.4472
N642 C641 1.4738
N642 C644 1.4699
C1 H1A 0.9600
C1 H1B 0.9600
C1 H1C 0.9600
C2 H2A 0.9600
C2 H2B 0.9600
C2 H2C 0.9600
C3 H3A 0.9600
C3 H3B 0.9600
C3 H3C 0.9600
C11 C21 1.4103
C13 C23 1.4177
C13 C63 1.4066
C14 C24 1.4421
C21 C211 1.4535
C22 C221 1.4258
C23 C33 1.4027
C23 C231 1.4380
C24 C34 1.4124
C24 C241 1.4260
C33 H33 0.9300
C33 C43 1.4037
C34 H34 0.9300
C34 C44 1.3876
C42 C52 1.3527
C42 C421 1.5279
C43 C431 1.5381
C44 C441 1.5601
C52 H52 0.9300
C52 C62 1.3996
C62 C621 1.4915
C63 C631 1.5186
C100 H10A 0.9600
C100 H10B 0.9600
C100 H10C 0.9600
C101 H10D 0.9600
C101 H10E 0.9600
C101 H10F 0.9600
C102 H102 0.9300
C211 H211 0.9300
C221 H221 0.9300
C231 H231 0.9300
C241 H241 0.9300
C421 C423 1.5687
C421 C422 1.5152
C421 C424 1.5080
C423 H42A 0.9600
C423 H42B 0.9600
C423 H42C 0.9600
C431 C432 1.5207
C431 C433 1.5228
C431 C434 1.5436
C432 H43A 0.9600
C432 H43B 0.9600
C432 H43C 0.9600
C433 H43D 0.9600
C433 H43E 0.9600
C433 H43F 0.9600
C434 H43G 0.9600
C434 H43H 0.9600
C434 H43I 0.9600
C441 C444 1.5147
C441 C442 1.5401
C441 C443 1.4946
C444 H44A 0.9600
C444 H44B 0.9600
C444 H44C 0.9600
C614 H61A 0.9700
C614 H61B 0.9700
C614 C623 1.4985
C621 H62A 0.9700
C621 H62B 0.9700
C623 H62C 0.9700
C623 H62D 0.9700
C624 H62E 0.9700
C624 H62F 0.9700
C624 C613 1.4950
C631 H63A 0.9700
C631 H63B 0.9700
C633 H63C 0.9700
C633 H63D 0.9700
C633 C644 1.5175
C643 H64A 0.9700
C643 H64B 0.9700
C643 C634 1.4998
C412 H41A 0.9600
C412 H41B 0.9600
C412 H41C 0.9600
C413 H41D 0.9600
C413 H41E 0.9600
C413 H41F 0.9600
C414 H41G 0.9600
C414 H41H 0.9600
C414 H41I 0.9600
C422 H42D 0.9600
C422 H42E 0.9600
C422 H42F 0.9600
C424 H42G 0.9600
C424 H42H 0.9600
C424 H42I 0.9600
C442 H44D 0.9600
C442 H44E 0.9600
C442 H44F 0.9600
C443 H44G 0.9600
C443 H44H 0.9600
C443 H44I 0.9600
C611 H61C 0.9700
C611 H61D 0.9700
C613 H61E 0.9700
C613 H61F 0.9700
C634 H63E 0.9700
C634 H63F 0.9700
C641 H64C 0.9700
C641 H64D 0.9700
C644 H64E 0.9700
C644 H64F 0.9700

loop_
_geom_torsion_atom_site_label_1
_geom_torsion_atom_site_label_2
_geom_torsion_atom_site_label_3
_geom_torsion_atom_site_label_4
_geom_torsion
Cu1 O11 C11 C61 -162.7(4)
Cu1 O11 C11 C21 17.1(4)
Cu1 O13 C13 C23 6.2(4)
Cu1 O13 C13 C63 -173.6(2)
Cu1 N212 C211 C21 -4.9
Cu1 N232 C231 C23 2.9
Cu2 O12 C12 C22 9.0(8)
Cu2 O12 C12 C62 -170.5(3)
Cu2 O14 C14 C64 -162.3(3)
Cu2 O14 C14 C24 18.1(4)
Cu2 N222 C221 C22 7.1
Cu2 N242 C241 C24 -7.1
O11 C11 C21 C31 -179.9(4)
O11 C11 C21 C211 -1.5(2)
O12 C12 C22 C32 175.8(5)
O12 C12 C22 C221 -4.9(6)
O12 C12 C62 C52 -176.0(4)
O12 C12 C62 C621 1.6(6)
O13 C13 C23 C33 177.5(2)
O13 C13 C23 C231 -3.3(2)
O13 C13 C63 C53 -177.8(4)
O13 C13 C63 C631 3.1(2)
O14 C14 C24 C34 -178.4(2)
O14 C14 C24 C241 1.5(2)
C12 C22 C221 N222 -3.5(3)
C12 C62 C621 N622 87.8(3)
C31 C21 C211 N212 174.2(3)
C32 C22 C221 N222 175.8(3)
C32 C42 C52 C62 -2.4(3)
C32 C42 C421 C423 9.2(3)
C32 C42 C421 C422 127.6(3)
C32 C42 C421 C424 -110.9(3)
C51 C61 C11 O11 178.9(5)
C51 C61 C11 C21 -0.9(6)
C51 C61 C611 N612 -126.6(5)
C53 C43 C431 C432 176.0(3)
C53 C43 C431 C433 -64.4(3)
C53 C43 C431 C434 54.7(3)
C53 C63 C631 N632 -93.5(3)
C54 C64 C14 O14 178.9(4)
C54 C64 C14 C24 -1.5(6)
C54 C64 C641 N642 -123.8(5)
C54 C44 C441 C444 -178.6(3)
C54 C44 C441 C442 63.3(3)
C54 C44 C441 C443 -54.7(3)
C61 C51 C41 C31 0.3(8)
C61 C51 C41 C411 179.5(5)
C61 C11 C21 C31 -0.2(4)
C61 C11 C21 C211 178.3(3)
C64 C54 C44 C34 1.9(7)
C64 C54 C44 C441 -178.5(4)
C64 C14 C24 C34 2.0(3)
C64 C14 C24 C241 -178.1(3)
O20A C20A N200 C200 161.1
O20A C20A N200 C201 -23.1
O20B C20B N200 C200 -17.8
O20B C20B N200 C201 163.7
O213 N212 C211 C21 -175.6
O223 N222 C221 C22 -179.1
O233 N232 C231 C23 179.2
O243 N242 C241 C24 178.5
N212 Cu1 O13 C13 175.6(3)
N232 Cu1 O13 C13 -4.0(3)
N612 C614 C623 N622 56.6
N622 C624 C613 N612 -58.8
N632 C633 C644 N642 -61.0
N642 C643 C634 N632 57.0
C1 C411 C41 C31 46.2(3)
C1 C411 C41 C51 -132.9(3)
C2 C411 C41 C31 169.5(3)
C2 C411 C41 C51 -9.6(3)
C3 C411 C41 C31 -72.0(3)
C3 C411 C41 C51 108.9(3)
C11 C61 C611 N612 54.6(5)
C11 C21 C211 N212 -4.4
C13 C23 C33 C43 1.1
C13 C23 C231 N232 -1.3
C13 C63 C631 N632 85.6
C14 C64 C641 N642 56.9(5)
C14 C24 C34 C44 -0.6
C14 C24 C241 N242 -7.0
C21 C31 C41 C51 -1.5(7)
C21 C31 C41 C411 179.4(3)
C22 C12 C62 C52 4.5(5)
C22 C12 C62 C621 -177.9(3)
C22 C32 C42 C52 2.1(6)
C22 C32 C42 C421 178.3(3)
C23 C13 C63 C53 2.4(3)
C23 C13 C63 C631 -176.6
C23 C33 C43 C53 1.0(3)
C23 C33 C43 C431 179.9
C24 C34 C44 C54 -1.3(3)
C24 C34 C44 C441 179.2
C33 C23 C231 N232 177.9
C33 C43 C431 C432 -2.9
C33 C43 C431 C433 116.8
C33 C43 C431 C434 -124.1
C34 C24 C241 N242 172.9
C34 C44 C441 C444 0.9
C34 C44 C441 C442 -117.1
C34 C44 C441 C443 124.9
C41 C31 C21 C11 1.4(6)
C41 C31 C21 C211 -177.2(4)
C41 C51 C61 C11 0.9(9)
C41 C51 C61 C611 -177.9(4)
C42 C32 C22 C12 1.3(7)
C42 C32 C22 C221 -177.9(3)
C42 C52 C62 C12 -0.9(3)
C42 C52 C62 C621 -178.6
C43 C53 C63 C13 -0.4(6)
C43 C53 C63 C631 178.7(3)
C44 C54 C64 C14 -0.5(8)
C44 C54 C64 C641 -179.8(4)
C52 C42 C421 C423 -174.9
C52 C42 C421 C422 -56.4
C52 C42 C421 C424 65.1
C52 C62 C621 N622 -94.6
C62 C12 C22 C32 -4.7(6)
C62 C12 C22 C221 174.5(3)
C63 C53 C43 C33 -1.4(6)
C63 C53 C43 C431 179.7(3)
C63 C13 C23 C33 -2.8
C63 C13 C23 C231 176.5
C100 N100 C102 O100 0.6
C101 N100 C102 O100 179.8
C231 C23 C33 C43 -178.2
C241 C24 C34 C44 179.5
C421 C42 C52 C62 -178.6
C614 N612 C611 C61 175.4(3)
C614 N612 C613 C624 61.3
C621 N622 C623 C614 178.4
C621 N622 C624 C613 -177.3
C623 N622 C621 C62 58.7
C623 N622 C624 C613 54.4
C624 N622 C621 C62 -68.2
C624 N622 C623 C614 -53.5
C631 N632 C633 C644 -176.8
C631 N632 C634 C643 179.8
C633 N632 C631 C63 -67.8
C633 N632 C634 C643 -52.1
C643 N642 C641 C64 174.1(3)
C643 N642 C644 C633 64.8
C412 C411 C41 C31 -102.1(3)
C412 C411 C41 C51 78.8(3)
C413 C411 C41 C31 149.2(3)
C413 C411 C41 C51 -29.9(3)
C414 C411 C41 C31 -2.6(3)
C414 C411 C41 C51 178.3(3)
C611 C61 C11 O11 -2.4(6)
C611 C61 C11 C21 177.8(3)
C611 N612 C614 C623 176.6
C611 N612 C613 C624 -173.8
C613 N612 C614 C623 -59.9
C613 N612 C611 C61 52.8(3)
C634 N632 C631 C63 59.5
C634 N632 C633 C644 54.2
C641 C64 C14 O14 -1.8(6)
C641 C64 C14 C24 177.8(3)
C641 N642 C643 C634 174.5
C641 N642 C644 C633 -172.1
C644 N642 C643 C634 -62.7
C644 N642 C641 C64 53.5(3)

loop_
_platon_squeeze_void_nr
_platon_squeeze_void_average_x
_platon_squeeze_void_average_y
_platon_squeeze_void_average_z
_platon_squeeze_void_volume
_platon_squeeze_void_count_electrons
_platon_squeeze_void_content
1 0.000 0.000 0.500 246 41 ' '
2 0.000 0.500 0.000 129 22 ' '
3 0.048 0.852 0.017 7 1 ' '
4 0.500 0.500 0.500 246 41 ' '
5 0.500 0.000 1.000 129 22 ' '
6 0.452 0.352 0.983 7 1 ' '
7 0.548 0.648 0.017 7 1 ' '
8 0.952 0.148 0.983 7 1 ' '
